data_4000826
loop_
_publ_author_name
'Aboaku, Safo'
'Paduan-Filho, Armando'
'Bindilatti, Valdir'
'Oliveira, Nei Fernandes'
'Schlueter, John A.'
'Lahti, Paul M.'

_publ_section_title
;
 Aminophenylnitronylnitroxides: Highly Networked Hydrogen-Bond Assembly in
 Organic Radical Materials
;
_journal_issue 21
_journal_name_full 'Chemistry of Materials'
_journal_page_first 4844
_journal_paper_doi 10.1021/cm202303q
_journal_volume 23
_journal_year 2011
_chemical_compound_source 'synthesis as described'
_chemical_formula_moiety 'C13 H18 N3 O2'
_chemical_formula_sum 'C13 H18 N3 O2'
_chemical_formula_weight 248.3
_chemical_name_systematic
;
 ?
;
_space_group_IT_number 61
_symmetry_cell_setting orthorhombic
_symmetry_Int_Tables_number 61
_symmetry_space_group_name_Hall '-P 2ac 2ab'
_symmetry_space_group_name_H-M 'P b c a'
_atom_sites_solution_hydrogens geom
_atom_sites_solution_primary direct
_atom_sites_solution_secondary difmap
_audit_conform_dict_location ftp://ftp.iucr.org/pub/cif_core.dic
_audit_conform_dict_name cif_core.dic
_audit_conform_dict_version 2.3
_audit_creation_date 2008-05-27T16:23:00-00:00
_audit_creation_method 'WinGX routine CIF_UPDATE'
_cell_angle_alpha 90
_cell_angle_beta 90
_cell_angle_gamma 90
_cell_formula_units_Z 8
_cell_length_a 13.7796(7)
_cell_length_b 12.3236(6)
_cell_length_c 16.0651(4)
_cell_measurement_reflns_used 3394
_cell_measurement_temperature 293
_cell_measurement_theta_max 27.485
_cell_measurement_theta_min 2.91
_cell_measurement_wavelength 0.71073
_cell_volume 2728.1(2)
_computing_cell_refinement 'HKL Scalepack (Otwinowski & Minor 1997)'
_computing_data_collection 'Collect (Bruker AXS BV, 1997-2004)'
_computing_data_reduction 'HKL Denzo and Scalepack (Otwinowski & Minor 1997)'
_computing_molecular_graphics 'Ortep-3 for Windows (Farrugia, 1997)'
_computing_publication_material 'WinGX publication routines (Farrugia, 1999)'
_computing_structure_refinement 'SHELXL-97 (Sheldrick, 1997)'
_computing_structure_solution 'SIR2002 (Giacovazzo et al, 2003)'
_diffrn_ambient_temperature 293
_diffrn_detector 'CCD plate'
_diffrn_detector_area_resol_mean 9
_diffrn_measured_fraction_theta_full 0.966
_diffrn_measured_fraction_theta_max 0.996
_diffrn_measurement_device '95mm CCD camera on \k-goniostat'
_diffrn_measurement_device_type KappaCCD
_diffrn_measurement_method 'CCD rotation images, thick slices'
_diffrn_orient_matrix_type 'by Bruker AXS Collect from scalepack cell'
_diffrn_orient_matrix_UB_11 -0.747674E-1
_diffrn_orient_matrix_UB_12 0.118537E-1
_diffrn_orient_matrix_UB_13 0.21949E-1
_diffrn_orient_matrix_UB_21 0.23915E-1
_diffrn_orient_matrix_UB_22 -0.216047E-1
_diffrn_orient_matrix_UB_23 0.565217E-1
_diffrn_orient_matrix_UB_31 0.205533E-1
_diffrn_orient_matrix_UB_32 0.682589E-1
_diffrn_orient_matrix_UB_33 0.140782E-1
_diffrn_radiation_monochromator graphite
_diffrn_radiation_probe x-ray
_diffrn_radiation_type MoK\a
_diffrn_radiation_wavelength 0.71069
_diffrn_reflns_av_R_equivalents 0.0334
_diffrn_reflns_av_unetI/netI 0.041
_diffrn_reflns_limit_h_max 17
_diffrn_reflns_limit_h_min -17
_diffrn_reflns_limit_k_max 16
_diffrn_reflns_limit_k_min -15
_diffrn_reflns_limit_l_max 20
_diffrn_reflns_limit_l_min -20
_diffrn_reflns_number 5759
_diffrn_reflns_theta_full 12.5
_diffrn_reflns_theta_max 27.49
_diffrn_reflns_theta_min 3.84
_diffrn_source 'Enraf Nonius FR590'
_exptl_absorpt_coefficient_mu 0.083
_exptl_absorpt_correction_type none
_exptl_crystal_colour darkgreen
_exptl_crystal_density_diffrn 1.209
_exptl_crystal_density_method 'not measured'
_exptl_crystal_description prism
_exptl_crystal_F_000 1064
_exptl_crystal_size_max 0.4
_exptl_crystal_size_mid 0.3
_exptl_crystal_size_min 0.2
_refine_diff_density_max 0.184
_refine_diff_density_min -0.17
_refine_diff_density_rms 0.039
_refine_ls_extinction_method none
_refine_ls_goodness_of_fit_ref 1.035
_refine_ls_hydrogen_treatment mixed
_refine_ls_matrix_type full
_refine_ls_number_parameters 202
_refine_ls_number_reflns 3113
_refine_ls_number_restraints 0
_refine_ls_restrained_S_all 1.035
_refine_ls_R_factor_all 0.1108
_refine_ls_R_factor_gt 0.0598
_refine_ls_shift/su_max 0.004
_refine_ls_shift/su_mean 0
_refine_ls_structure_factor_coef Fsqd
_refine_ls_weighting_details 'calc w=1/[\s^2^(Fo^2^)+(0.0733P)^2^+0.8192P] where P=(Fo^2^+2Fc^2^)/3'
_refine_ls_weighting_scheme calc
_refine_ls_wR_factor_gt 0.1436
_refine_ls_wR_factor_ref 0.1713
_reflns_number_gt 1818
_reflns_number_total 3113
_reflns_threshold_expression >2sigma(I)
_cod_data_source_file cm202303q_si_002.cif
_cod_data_source_block pAPNrt
_cod_database_code 4000826

loop_
_symmetry_equiv_pos_as_xyz
'x, y, z'
'-x+1/2, -y, z+1/2'
'x+1/2, -y+1/2, -z'
'-x, y+1/2, -z+1/2'
'-x, -y, -z'
'x-1/2, y, -z-1/2'
'-x-1/2, y-1/2, z'
'x, -y-1/2, z-1/2'

loop_
_atom_site_label
_atom_site_type_symbol
_atom_site_fract_x
_atom_site_fract_y
_atom_site_fract_z
_atom_site_U_iso_or_equiv
_atom_site_adp_type
_atom_site_occupancy
_atom_site_symmetry_multiplicity
_atom_site_calc_flag
_atom_site_refinement_flags
N7 N 0.62607(12) -0.05021(13) 0.27244(10) 0.0522(5) Uani 1 1 d .
O11 O 0.67854(14) -0.11746(13) 0.31383(9) 0.0715(5) Uani 1 1 d .
C8 C 0.61627(14) -0.04788(15) 0.18911(12) 0.0464(5) Uani 1 1 d .
N9 N 0.55460(13) 0.03389(14) 0.17040(10) 0.0548(5) Uani 1 1 d .
C12 C 0.66096(15) -0.12221(15) 0.13044(12) 0.0471(5) Uani 1 1 d .
O10 O 0.53106(13) 0.06511(14) 0.09678(10) 0.0772(6) Uani 1 1 d .
C17 C 0.74191(19) -0.27809(18) 0.02258(12) 0.0618(6) Uani 1 1 d .
C16 C 0.65837(19) -0.2217(2) 0.00120(14) 0.0664(7) Uani 1 1 d .
C14 C 0.74534(18) -0.17786(19) 0.15109(14) 0.0611(6) Uani 1 1 d .
C4 C 0.5756(2) 0.0419(2) 0.31435(13) 0.0657(6) Uani 1 1 d .
C13 C 0.61883(18) -0.14535(18) 0.05294(13) 0.0585(6) Uani 1 1 d .
C15 C 0.7852(2) -0.2527(2) 0.09840(15) 0.0704(7) Uani 1 1 d .
C3 C 0.50524(18) 0.0784(2) 0.24570(15) 0.0653(6) Uani 1 1 d .
N18 N 0.7831(2) -0.3545(2) -0.02811(15) 0.0924(9) Uani 1 1 d .
C2 C 0.4927(2) 0.2004(2) 0.23727(18) 0.0939(10) Uani 1 1 d .
H2A H 0.5551 0.2338 0.2301 0.141 Uiso 1 1 calc R
H2B H 0.4625 0.2285 0.2866 0.141 Uiso 1 1 calc R
H2C H 0.4527 0.2159 0.1898 0.141 Uiso 1 1 calc R
C6 C 0.6549(3) 0.1249(3) 0.3338(3) 0.0959(11) Uani 1 1 d .
C5 C 0.5280(3) 0.0013(3) 0.39382(18) 0.1254(14) Uani 1 1 d .
H5A H 0.4891 -0.0613 0.3816 0.188 Uiso 1 1 calc R
H5B H 0.4875 0.0574 0.4166 0.188 Uiso 1 1 calc R
H5C H 0.5772 -0.0177 0.4335 0.188 Uiso 1 1 calc R
C1 C 0.4063(2) 0.0212(3) 0.2476(2) 0.1182(12) Uani 1 1 d .
H1A H 0.3719 0.0362 0.1969 0.177 Uiso 1 1 calc R
H1B H 0.3693 0.0473 0.2941 0.177 Uiso 1 1 calc R
H1C H 0.4158 -0.0556 0.2529 0.177 Uiso 1 1 calc R
H13 H 0.5597(17) -0.1064(18) 0.0400(13) 0.062(6) Uiso 1 1 d .
H14 H 0.7717(15) -0.164(2) 0.2074(13) 0.065(6) Uiso 1 1 d .
H16 H 0.6282(19) -0.237(2) -0.0561(18) 0.093(8) Uiso 1 1 d .
H15 H 0.847(2) -0.292(2) 0.1146(16) 0.091(8) Uiso 1 1 d .
H6A H 0.688(3) 0.146(3) 0.282(2) 0.139(15) Uiso 1 1 d .
H6B H 0.622(2) 0.185(3) 0.363(2) 0.114(11) Uiso 1 1 d .
H6C H 0.698(2) 0.089(3) 0.373(2) 0.115(11) Uiso 1 1 d .
H18A H 0.751(2) -0.370(2) -0.070(2) 0.095(10) Uiso 1 1 d .
H18B H 0.838(2) -0.395(2) -0.0133(18) 0.089(9) Uiso 1 1 d .

loop_
_atom_site_aniso_label
_atom_site_aniso_U_11
_atom_site_aniso_U_22
_atom_site_aniso_U_33
_atom_site_aniso_U_23
_atom_site_aniso_U_13
_atom_site_aniso_U_12
N7 0.0626(11) 0.0503(10) 0.0436(9) 0.0069(7) -0.0022(8) 0.0013(8)
O11 0.0962(13) 0.0705(11) 0.0477(8) 0.0102(7) -0.0121(8) 0.0180(9)
C8 0.0488(11) 0.0425(11) 0.0478(11) 0.0054(8) -0.0089(9) -0.0048(9)
N9 0.0586(11) 0.0503(10) 0.0556(10) 0.0032(8) -0.0108(8) 0.0022(9)
C12 0.0539(12) 0.0435(11) 0.0438(10) 0.0036(8) -0.0099(9) -0.0039(9)
O10 0.0953(13) 0.0714(11) 0.0649(10) 0.0086(8) -0.0292(9) 0.0187(9)
C17 0.0852(16) 0.0540(13) 0.0461(11) -0.0053(10) -0.0106(11) 0.0032(12)
C16 0.0881(18) 0.0661(15) 0.0450(12) -0.0038(11) -0.0224(12) 0.0012(13)
C14 0.0660(14) 0.0661(14) 0.0512(12) -0.0098(11) -0.0212(11) 0.0060(12)
C4 0.0817(16) 0.0627(14) 0.0527(12) 0.0005(10) 0.0096(11) 0.0073(13)
C13 0.0647(14) 0.0602(13) 0.0506(12) 0.0025(10) -0.0177(10) 0.0046(12)
C15 0.0756(17) 0.0741(16) 0.0614(14) -0.0137(11) -0.0212(12) 0.0210(14)
C3 0.0592(13) 0.0611(13) 0.0755(14) 0.0064(11) 0.0103(11) 0.0068(12)
N18 0.129(2) 0.0845(17) 0.0639(14) -0.0224(12) -0.0259(15) 0.0314(16)
C2 0.118(2) 0.0711(18) 0.092(2) 0.0030(14) 0.0190(17) 0.0377(17)
C6 0.113(3) 0.081(2) 0.094(2) -0.0304(19) -0.022(2) 0.011(2)
C5 0.161(3) 0.143(3) 0.0728(19) 0.0288(19) 0.055(2) 0.052(3)
C1 0.0609(18) 0.137(3) 0.157(3) 0.000(3) 0.0186(18) -0.0076(19)

loop_
_atom_type_symbol
_atom_type_number_in_cell
C 104
H 144
N 24
O 16

loop_
_geom_angle_atom_site_label_1
_geom_angle_atom_site_label_2
_geom_angle_atom_site_label_3
_geom_angle
O11 N7 C8 125.79(17)
O11 N7 C4 121.30(16)
C8 N7 C4 112.70(17)
N7 C8 N9 107.47(17)
N7 C8 C12 126.15(17)
N9 C8 C12 126.34(17)
O10 N9 C8 125.90(18)
O10 N9 C3 121.38(18)
C8 N9 C3 112.35(17)
C14 C12 C13 117.23(19)
C14 C12 C8 120.74(17)
C13 C12 C8 121.94(19)
N18 C17 C16 122.8(2)
N18 C17 C15 119.9(2)
C16 C17 C15 117.3(2)
C13 C16 C17 121.6(2)
C13 C16 H16 120.5(15)
C17 C16 H16 117.9(15)
C15 C14 C12 121.4(2)
C15 C14 H14 122.2(13)
C12 C14 H14 116.3(13)
N7 C4 C5 109.3(2)
N7 C4 C6 105.5(2)
C5 C4 C6 110.9(3)
N7 C4 C3 101.16(17)
C5 C4 C3 115.3(2)
C6 C4 C3 113.7(2)
C16 C13 C12 120.9(2)
C16 C13 H13 123.0(13)
C12 C13 H13 116.0(13)
C14 C15 C17 121.5(2)
C14 C15 H15 120.2(15)
C17 C15 H15 118.3(15)
N9 C3 C2 110.1(2)
N9 C3 C1 104.6(2)
C2 C3 C1 110.8(3)
N9 C3 C4 100.76(18)
C2 C3 C4 115.2(2)
C1 C3 C4 114.3(2)
C17 N18 H18A 115(2)
C17 N18 H18B 123.3(18)
H18A N18 H18B 121(3)
C3 C2 H2A 109.5
C3 C2 H2B 109.5
H2A C2 H2B 109.5
C3 C2 H2C 109.5
H2A C2 H2C 109.5
H2B C2 H2C 109.5
C4 C6 H6A 109(2)
C4 C6 H6B 105.9(19)
H6A C6 H6B 115(3)
C4 C6 H6C 105(2)
H6A C6 H6C 113(3)
H6B C6 H6C 109(3)
C4 C5 H5A 109.5
C4 C5 H5B 109.5
H5A C5 H5B 109.5
C4 C5 H5C 109.5
H5A C5 H5C 109.5
H5B C5 H5C 109.5
C3 C1 H1A 109.5
C3 C1 H1B 109.5
H1A C1 H1B 109.5
C3 C1 H1C 109.5
H1A C1 H1C 109.5
H1B C1 H1C 109.5

loop_
_geom_bond_atom_site_label_1
_geom_bond_atom_site_label_2
_geom_bond_distance
N7 O11 1.285(2)
N7 C8 1.346(2)
N7 C4 1.492(3)
C8 N9 1.352(3)
C8 C12 1.452(3)
N9 O10 1.285(2)
N9 C3 1.492(3)
C12 C14 1.390(3)
C12 C13 1.403(3)
C17 N18 1.368(3)
C17 C16 1.388(3)
C17 C15 1.392(3)
C16 C13 1.369(3)
C16 H16 1.03(3)
C14 C15 1.367(3)
C14 H14 0.99(2)
C4 C5 1.520(4)
C4 C6 1.530(4)
C4 C3 1.536(4)
C13 H13 0.97(2)
C15 H15 1.01(3)
C3 C2 1.519(4)
C3 C1 1.535(4)
N18 H18A 0.83(3)
N18 H18B 0.93(3)
C2 H2A 0.96
C2 H2B 0.96
C2 H2C 0.96
C6 H6A 0.98(4)
C6 H6B 0.98(4)
C6 H6C 0.97(3)
C5 H5A 0.96
C5 H5B 0.96
C5 H5C 0.96
C1 H1A 0.96
C1 H1B 0.96
C1 H1C 0.96
